data_2212252
loop_
_publ_author_name
'Chun-Xiao Jia'

_publ_section_title
;<i>catena</i>-Poly[[[diaquabis(<i>N</i>,<i>N</i>-dimethylformamide)cobalt(II)]-\m-1,4-benzenedicarboxylato-\k^2^<i>O</i>:<i>O</i>']
 <i>N</i>,<i>N</i>-dimethylformamide solvate monohydrate]
;
_journal_coeditor_code IS2134
_journal_issue 2
_journal_name_full 'Acta Crystallographica Section E'
_journal_page_first m615
_journal_page_last m616
_journal_paper_doi 10.1107/S1600536807002942
_journal_volume 63
_journal_year 2007
_chemical_formula_iupac '[Co (C8 H4 O4) (C3 H7 N O)2 (H2 O)2], C3 H7 N O, H2 O'
_chemical_formula_moiety 'C17 H31 Co N3 O10, C3 H7 N O, H2 O'
_chemical_formula_sum 'C20 H40 Co N4 O12'
_chemical_formula_weight 587.49
_chemical_name_systematic
;
catena-Poly[[[diaquabis(N,N'-dimethylformamide)cobalt(II)]-
\m-1,4-benzenedicarboxylato-\k^2^O:O'] N,N'-dimethylformamide solvate
monohydrate]
;
_space_group_IT_number 2
_symmetry_cell_setting triclinic
_symmetry_space_group_name_Hall '-P 1'
_symmetry_space_group_name_H-M 'P -1'
_atom_sites_solution_hydrogens geom
_atom_sites_solution_primary direct
_atom_sites_solution_secondary difmap
_cell_angle_alpha 83.5980(10)
_cell_angle_beta 74.2890(10)
_cell_angle_gamma 61.7440(10)
_cell_formula_units_Z 1
_cell_length_a 8.6025(10)
_cell_length_b 8.9590(11)
_cell_length_c 11.4191(13)
_cell_measurement_reflns_used 3123
_cell_measurement_temperature 294(2)
_cell_measurement_theta_max 27.84
_cell_measurement_theta_min 2.58
_cell_volume 746.09(15)
_computing_cell_refinement 'SAINT (Bruker, 1998)'
_computing_data_collection 'SMART (Bruker, 1998)'
_computing_data_reduction SAINT
_computing_molecular_graphics 'DIAMOND (Brandenburg & Berndt, 1999)'
_computing_publication_material 'WinGX (Farrugia, 1999)'
_computing_structure_refinement 'SHELXL97 (Sheldrick, 1997)'
_computing_structure_solution 'SHELXS97 (Sheldrick, 1997)'
_diffrn_ambient_temperature 294(2)
_diffrn_measured_fraction_theta_full 0.985
_diffrn_measured_fraction_theta_max 0.985
_diffrn_measurement_device_type 'Bruker APEX-II CCD area-detector'
_diffrn_measurement_method '\f and \w'
_diffrn_radiation_monochromator graphite
_diffrn_radiation_source 'fine-focus sealed tube'
_diffrn_radiation_type MoK\a
_diffrn_radiation_wavelength 0.71073
_diffrn_reflns_av_R_equivalents 0.0109
_diffrn_reflns_av_sigmaI/netI 0.0193
_diffrn_reflns_limit_h_max 8
_diffrn_reflns_limit_h_min -10
_diffrn_reflns_limit_k_max 10
_diffrn_reflns_limit_k_min -10
_diffrn_reflns_limit_l_max 13
_diffrn_reflns_limit_l_min -13
_diffrn_reflns_number 4033
_diffrn_reflns_theta_full 25.00
_diffrn_reflns_theta_max 25.00
_diffrn_reflns_theta_min 1.85
_diffrn_standards_number 0
_exptl_absorpt_coefficient_mu 0.634
_exptl_absorpt_correction_T_max 0.909
_exptl_absorpt_correction_T_min 0.859
_exptl_absorpt_correction_type multi-scan
_exptl_absorpt_process_details '(SADABS; Sheldrick, 1996)'
_exptl_crystal_colour red
_exptl_crystal_density_diffrn 1.308
_exptl_crystal_density_method 'not measured'
_exptl_crystal_description block
_exptl_crystal_F_000 311
_exptl_crystal_size_max 0.24
_exptl_crystal_size_mid 0.21
_exptl_crystal_size_min 0.15
_refine_diff_density_max 0.626
_refine_diff_density_min -0.386
_refine_ls_extinction_method none
_refine_ls_goodness_of_fit_ref 1.021
_refine_ls_hydrogen_treatment constr
_refine_ls_matrix_type full
_refine_ls_number_parameters 173
_refine_ls_number_reflns 2590
_refine_ls_number_restraints 4
_refine_ls_restrained_S_all 1.021
_refine_ls_R_factor_all 0.0470
_refine_ls_R_factor_gt 0.0444
_refine_ls_shift/su_max 0.000
_refine_ls_shift/su_mean 0.000
_refine_ls_structure_factor_coef Fsqd
_refine_ls_weighting_details 'calc w=1/[\s^2^(Fo^2^)+(0.0757P)^2^+0.5318P] where P=(Fo^2^+2Fc^2^)/3'
_refine_ls_weighting_scheme calc
_refine_ls_wR_factor_gt 0.1227
_refine_ls_wR_factor_ref 0.1247
_reflns_number_gt 2421
_reflns_number_total 2590
_reflns_threshold_expression I>2\s(I)
_cod_data_source_file is2134.cif
_cod_data_source_block I
_cod_depositor_comments
;
The following automatic conversions were performed:
'_symmetry_cell_setting' value 'Triclinic' changed to 'triclinic'
according to '/home/saulius/struct/CIF-dictionaries/cif_core.dic'
dictionary named 'cif_core.dic' version 2.4.1 from 2010-06-29.

Automatic conversion script
Id: cif_fix_enum 1527 2010-12-29 10:47:43Z saulius 

The following automatic conversions were performed:

'_symmetry_cell_setting' value 'Triclinic' changed to 'triclinic'
according to /home/saulius/struct/CIF-dictionaries/cif_core.dic
dictionary named 'cif_core.dic' version 2.4.1 from 2010-06-29.

Automatic conversion script
Id: cif_fix_values 1715 2011-07-08 13:25:40Z adriana 
;
_cod_database_code 2212252
_cod_database_fobs_code 2212252

loop_
_symmetry_equiv_pos_as_xyz
'x, y, z'
'-x, -y, -z'

loop_
_atom_site_type_symbol
_atom_site_label
_atom_site_fract_x
_atom_site_fract_y
_atom_site_fract_z
_atom_site_U_iso_or_equiv
_atom_site_adp_type
_atom_site_calc_flag
_atom_site_refinement_flags
_atom_site_occupancy
Co Co1 0.5000 0.0000 0.0000 0.03590(19) Uani d SD 1
O O1 0.7374(3) 0.0233(3) 0.18381(17) 0.0603(6) Uani d . 1
O O2 0.4903(3) 0.0017(3) 0.18318(15) 0.0471(5) Uani d . 1
O O3 0.3374(3) 0.2693(3) 0.0119(2) 0.0647(6) Uani d . 1
O O4 0.7285(3) 0.0398(3) -0.04823(17) 0.0522(5) Uani d D 1
H H4A 0.7689 0.0394 0.0121 0.078 Uiso d RD 1
H H4B 0.8069 -0.0072 -0.1140 0.078 Uiso d RD 1
O O5 0.1112(7) 0.7195(9) 0.5524(5) 0.184(3) Uani d . 1
N N1 0.1225(5) 0.5077(4) 0.1177(3) 0.0798(9) Uani d . 1
N N2 0.3233(6) 0.6088(5) 0.3768(3) 0.0863(10) Uani d . 1
C C1 0.5959(4) 0.0106(3) 0.2360(2) 0.0385(6) Uani d . 1
C C2 0.5474(3) 0.0040(3) 0.3727(2) 0.0364(5) Uani d . 1
C C3 0.3692(4) 0.0434(3) 0.4363(2) 0.0415(6) Uani d . 1
H H3 0.2808 0.0729 0.3938 0.050 Uiso calc R 1
C C4 0.6773(4) -0.0393(4) 0.4381(2) 0.0423(6) Uani d . 1
H H4 0.7967 -0.0657 0.3970 0.051 Uiso calc R 1
C C5 0.2180(5) 0.3405(4) 0.1034(4) 0.0669(9) Uani d . 1
H H5 0.1928 0.2736 0.1664 0.080 Uiso calc R 1
C C6 0.1581(7) 0.6167(5) 0.0239(5) 0.0990(15) Uani d . 1
H H6A 0.2363 0.6538 0.0433 0.149 Uiso calc R 1
H H6B 0.0453 0.7134 0.0182 0.149 Uiso calc R 1
H H6C 0.2165 0.5557 -0.0525 0.149 Uiso calc R 1
C C7 -0.0203(8) 0.5817(7) 0.2234(6) 0.131(2) Uani d . 1
H H7A -0.1348 0.6388 0.2017 0.197 Uiso calc R 1
H H7B -0.0017 0.6617 0.2597 0.197 Uiso calc R 1
H H7C -0.0210 0.4947 0.2805 0.197 Uiso calc R 1
C C8 0.4308(12) 0.6274(14) 0.2604(6) 0.196(4) Uani d . 1
H H8A 0.3562 0.7262 0.2215 0.294 Uiso calc R 1
H H8B 0.4771 0.5290 0.2102 0.294 Uiso calc R 1
H H8C 0.5308 0.6394 0.2721 0.294 Uiso calc R 1
C C9 0.3568(11) 0.4429(7) 0.4177(7) 0.154(3) Uani d . 1
H H9A 0.3201 0.4441 0.5049 0.231 Uiso calc R 1
H H9B 0.4845 0.3664 0.3907 0.231 Uiso calc R 1
H H9C 0.2885 0.4062 0.3850 0.231 Uiso calc R 1
C C10 0.1913(8) 0.7452(7) 0.4518(7) 0.115(2) Uani d . 1
H H10 0.1633 0.8554 0.4263 0.138 Uiso calc R 1
O O6 0.9738(4) 0.1134(5) 0.2347(3) 0.1041(12) Uani d . 1
H H6D 0.9607 0.1686 0.2956 0.156 Uiso d R 1
H H6E 0.8773 0.1324 0.2152 0.156 Uiso d R 1

loop_
_atom_site_aniso_label
_atom_site_aniso_U_11
_atom_site_aniso_U_22
_atom_site_aniso_U_33
_atom_site_aniso_U_12
_atom_site_aniso_U_13
_atom_site_aniso_U_23
Co1 0.0408(3) 0.0466(3) 0.0221(3) -0.0210(2) -0.00886(19) -0.00007(18)
O1 0.0625(13) 0.1065(18) 0.0274(10) -0.0526(13) -0.0083(9) -0.0012(10)
O2 0.0527(11) 0.0732(13) 0.0238(9) -0.0350(10) -0.0108(8) 0.0003(8)
O3 0.0667(14) 0.0514(12) 0.0609(14) -0.0177(11) -0.0108(12) -0.0002(11)
O4 0.0557(12) 0.0801(14) 0.0307(10) -0.0396(11) -0.0097(8) -0.0009(9)
O5 0.141(4) 0.287(7) 0.147(4) -0.129(5) 0.036(3) -0.120(5)
N1 0.078(2) 0.0587(17) 0.094(2) -0.0210(16) -0.0223(18) -0.0126(16)
N2 0.106(3) 0.082(2) 0.080(2) -0.052(2) -0.025(2) 0.0116(18)
C1 0.0458(14) 0.0449(13) 0.0264(12) -0.0211(12) -0.0107(11) -0.0005(10)
C2 0.0438(13) 0.0428(13) 0.0248(11) -0.0206(11) -0.0100(10) -0.0017(10)
C3 0.0436(14) 0.0551(15) 0.0302(13) -0.0231(12) -0.0158(11) 0.0014(11)
C4 0.0370(13) 0.0601(16) 0.0293(12) -0.0222(12) -0.0067(10) -0.0024(11)
C5 0.069(2) 0.0487(17) 0.083(3) -0.0223(16) -0.026(2) -0.0038(17)
C6 0.123(4) 0.058(2) 0.113(4) -0.038(2) -0.036(3) 0.013(2)
C7 0.110(4) 0.094(4) 0.143(6) -0.020(3) 0.005(4) -0.047(4)
C8 0.231(9) 0.343(14) 0.095(5) -0.208(10) -0.039(5) 0.059(6)
C9 0.215(8) 0.076(3) 0.168(7) -0.064(4) -0.060(6) 0.032(4)
C10 0.112(4) 0.086(3) 0.180(7) -0.051(3) -0.074(4) -0.001(4)
O6 0.0833(19) 0.192(4) 0.0639(17) -0.092(2) 0.0130(14) -0.0385(19)

loop_
_atom_type_symbol
_atom_type_description
_atom_type_scat_dispersion_real
_atom_type_scat_dispersion_imag
_atom_type_scat_source
C C 0.0033 0.0016 'International Tables Vol C Tables 4.2.6.8 and 6.1.1.4'
H H 0.0000 0.0000 'International Tables Vol C Tables 4.2.6.8 and 6.1.1.4'
N N 0.0061 0.0033 'International Tables Vol C Tables 4.2.6.8 and 6.1.1.4'
O O 0.0106 0.0060 'International Tables Vol C Tables 4.2.6.8 and 6.1.1.4'
Co Co 0.3494 0.9721 'International Tables Vol C Tables 4.2.6.8 and 6.1.1.4'

loop_
_geom_angle_atom_site_label_1
_geom_angle_atom_site_label_2
_geom_angle_atom_site_label_3
_geom_angle_site_symmetry_1
_geom_angle_site_symmetry_3
_geom_angle
O2 Co1 O2 . 2_655 180.0
O2 Co1 O4 . 2_655 88.63(7)
O2 Co1 O4 2_655 2_655 91.37(7)
O2 Co1 O4 . . 91.37(7)
O2 Co1 O4 2_655 . 88.63(7)
O4 Co1 O4 2_655 . 180.00(11)
O2 Co1 O3 . 2_655 91.28(9)
O2 Co1 O3 2_655 2_655 88.72(9)
O4 Co1 O3 2_655 2_655 87.64(9)
O4 Co1 O3 . 2_655 92.36(9)
O2 Co1 O3 . . 88.72(9)
O2 Co1 O3 2_655 . 91.28(9)
O4 Co1 O3 2_655 . 92.36(9)
O4 Co1 O3 . . 87.64(9)
O3 Co1 O3 2_655 . 180.00(19)
C1 O2 Co1 . . 131.20(17)
C5 O3 Co1 . . 121.8(2)
Co1 O4 H4A . . 113.3
Co1 O4 H4B . . 117.1
H4A O4 H4B . . 117.0
C5 N1 C7 . . 120.7(4)
C5 N1 C6 . . 120.4(4)
C7 N1 C6 . . 118.9(4)
C10 N2 C9 . . 118.3(5)
C10 N2 C8 . . 122.8(6)
C9 N2 C8 . . 118.8(6)
O2 C1 O1 . . 125.1(2)
O2 C1 C2 . . 116.5(2)
O1 C1 C2 . . 118.4(2)
C4 C2 C3 . . 118.7(2)
C4 C2 C1 . . 121.2(2)
C3 C2 C1 . . 120.1(2)
C4 C3 C2 2_656 . 120.6(2)
C4 C3 H3 2_656 . 119.7
C2 C3 H3 . . 119.7
C3 C4 C2 2_656 . 120.7(2)
C3 C4 H4 2_656 . 119.7
C2 C4 H4 . . 119.7
O3 C5 N1 . . 123.6(4)
O3 C5 H5 . . 118.2
N1 C5 H5 . . 118.2
N1 C6 H6A . . 109.5
N1 C6 H6B . . 109.5
H6A C6 H6B . . 109.5
N1 C6 H6C . . 109.5
H6A C6 H6C . . 109.5
H6B C6 H6C . . 109.5
N1 C7 H7A . . 109.5
N1 C7 H7B . . 109.5
H7A C7 H7B . . 109.5
N1 C7 H7C . . 109.5
H7A C7 H7C . . 109.5
H7B C7 H7C . . 109.5
N2 C8 H8A . . 109.5
N2 C8 H8B . . 109.5
H8A C8 H8B . . 109.5
N2 C8 H8C . . 109.5
H8A C8 H8C . . 109.5
H8B C8 H8C . . 109.5
N2 C9 H9A . . 109.5
N2 C9 H9B . . 109.5
H9A C9 H9B . . 109.5
N2 C9 H9C . . 109.5
H9A C9 H9C . . 109.5
H9B C9 H9C . . 109.5
O5 C10 N2 . . 119.3(6)
O5 C10 H10 . . 120.3
N2 C10 H10 . . 120.3
H6D O6 H6E . . 117.0

loop_
_geom_bond_atom_site_label_1
_geom_bond_atom_site_label_2
_geom_bond_site_symmetry_2
_geom_bond_distance
Co1 O2 . 2.0721(17)
Co1 O2 2_655 2.0721(17)
Co1 O4 2_655 2.0805(19)
Co1 O4 . 2.0805(19)
Co1 O3 2_655 2.138(2)
Co1 O3 . 2.138(2)
O1 C1 . 1.254(3)
O2 C1 . 1.254(3)
O3 C5 . 1.225(4)
O4 H4A . 0.85
O4 H4B . 0.85
O5 C10 . 1.229(8)
N1 C5 . 1.328(4)
N1 C7 . 1.418(6)
N1 C6 . 1.438(6)
N2 C10 . 1.382(7)
N2 C9 . 1.422(6)
N2 C8 . 1.442(7)
C1 C2 . 1.504(3)
C2 C4 . 1.391(4)
C2 C3 . 1.394(4)
C3 C4 2_656 1.382(4)
C3 H3 . 0.93
C4 C3 2_656 1.382(4)
C4 H4 . 0.93
C5 H5 . 0.93
C6 H6A . 0.96
C6 H6B . 0.96
C6 H6C . 0.96
C7 H7A . 0.96
C7 H7B . 0.96
C7 H7C . 0.96
C8 H8A . 0.96
C8 H8B . 0.96
C8 H8C . 0.96
C9 H9A . 0.96
C9 H9B . 0.96
C9 H9C . 0.96
C10 H10 . 0.93
O6 H6D . 0.85
O6 H6E . 0.85

loop_
_geom_hbond_atom_site_label_D
_geom_hbond_atom_site_label_H
_geom_hbond_atom_site_label_A
_geom_hbond_site_symmetry_A
_geom_hbond_distance_DH
_geom_hbond_distance_HA
_geom_hbond_distance_DA
_geom_hbond_angle_DHA
O4 H4A O1 . 0.85 1.90 2.657(3) 147
O4 H4B O6 2_755 0.85 1.88 2.711(4) 164
O6 H6D O5 2_666 0.85 1.90 2.738(7) 167
O6 H6E O1 . 0.85 1.99 2.725(5) 144

loop_
_geom_torsion_atom_site_label_1
_geom_torsion_atom_site_label_2
_geom_torsion_atom_site_label_3
_geom_torsion_atom_site_label_4
_geom_torsion_site_symmetry_1
_geom_torsion_site_symmetry_4
_geom_torsion
O4 Co1 O2 C1 2_655 . 175.3(2)
O4 Co1 O2 C1 . . -4.7(2)
O3 Co1 O2 C1 2_655 . 87.7(2)
O3 Co1 O2 C1 . . -92.3(2)
O2 Co1 O3 C5 . . -35.2(3)
O2 Co1 O3 C5 2_655 . 144.8(3)
O4 Co1 O3 C5 2_655 . 53.4(3)
O4 Co1 O3 C5 . . -126.6(3)
Co1 O2 C1 O1 . . 1.0(4)
Co1 O2 C1 C2 . . -178.49(16)
O2 C1 C2 C4 . . 160.0(3)
O1 C1 C2 C4 . . -19.6(4)
O2 C1 C2 C3 . . -20.8(4)
O1 C1 C2 C3 . . 159.7(3)
C4 C2 C3 C4 . 2_656 -0.1(4)
C1 C2 C3 C4 . 2_656 -179.4(2)
C3 C2 C4 C3 . 2_656 0.1(4)
C1 C2 C4 C3 . 2_656 179.4(2)
Co1 O3 C5 N1 . . 175.2(3)
C7 N1 C5 O3 . . 176.7(4)
C6 N1 C5 O3 . . -1.0(6)
C9 N2 C10 O5 . . 2.2(8)
C8 N2 C10 O5 . . -176.4(6)
